data_7705773
loop_
_publ_author_name
'Plajer, Alex J.'
'Crusius, Daniel'
'Jethwa, Rajesh B.'
'Garc\'ia-Romero, \'Alvaro'
'Bond, Andrew D.'
'Garc\'ia-Rodr\'iguez, Ra\'ul'
'Wright, Dominic S.'

_publ_section_title
;
 Coordination chemistry of the bench-stable tris-2-pyridyl pnictogen
 ligands [E(6-Me-2-py)<sub>3</sub>] (E = As, As[double bond, length as
 m-dash]O, Sb).
;
_journal_issue 7
_journal_name_full 'Dalton transactions (Cambridge, England : 2003)'
_journal_page_first 2393
_journal_page_last 2402
_journal_paper_doi 10.1039/d0dt03732j
_journal_volume 50
_journal_year 2021
_chemical_formula_moiety 'C18 H18 As Br2 N3 Ni O, 2(C H2 Cl2)'
_chemical_formula_sum 'C20 H22 As Br2 Cl4 N3 Ni O'
_chemical_formula_weight 755.65
_space_group_crystal_system monoclinic
_space_group_IT_number 14
_space_group_name_Hall '-P 2ybc'
_space_group_name_H-M_alt 'P 1 21/c 1'
_atom_sites_solution_hydrogens geom
_atom_sites_solution_primary dual
_atom_sites_solution_secondary difmap
_audit_creation_method SHELXL-2018/1
_audit_update_record
;
2020-10-20 deposited with the CCDC.	2020-11-26 downloaded from the CCDC.
;
_cell_angle_alpha 90
_cell_angle_beta 96.375(2)
_cell_angle_gamma 90
_cell_formula_units_Z 4
_cell_length_a 12.5295(4)
_cell_length_b 14.4095(5)
_cell_length_c 15.1592(5)
_cell_measurement_reflns_used 8550
_cell_measurement_temperature 180(2)
_cell_measurement_theta_max 66.43
_cell_measurement_theta_min 3.55
_cell_volume 2719.98(16)
_computing_cell_refinement 'SAINT (Bruker, 2016)'
_computing_data_collection 'APEX3 (Bruker, 2016)'
_computing_data_reduction SAINT
_computing_molecular_graphics 'Mercury (Macrae et al., 2008)'
_computing_publication_material SHELXL
_computing_structure_refinement 'SHELXL (Sheldrick, 2015)'
_computing_structure_solution 'SHELXT (Sheldrick, 2015)'
_diffrn_ambient_temperature 180(2)
_diffrn_measured_fraction_theta_full 0.994
_diffrn_measured_fraction_theta_max 0.994
_diffrn_measurement_device_type 'Bruker D8-QUEST PHOTON-100'
_diffrn_measurement_method '\w and \f-scans'
_diffrn_radiation_type CuK\a
_diffrn_radiation_wavelength 1.54178
_diffrn_reflns_av_R_equivalents 0.0555
_diffrn_reflns_av_unetI/netI 0.0469
_diffrn_reflns_Laue_measured_fraction_full 0.994
_diffrn_reflns_Laue_measured_fraction_max 0.994
_diffrn_reflns_limit_h_max 14
_diffrn_reflns_limit_h_min -14
_diffrn_reflns_limit_k_max 15
_diffrn_reflns_limit_k_min -17
_diffrn_reflns_limit_l_max 18
_diffrn_reflns_limit_l_min -18
_diffrn_reflns_number 18927
_diffrn_reflns_point_group_measured_fraction_full 0.994
_diffrn_reflns_point_group_measured_fraction_max 0.994
_diffrn_reflns_theta_full 66.566
_diffrn_reflns_theta_max 66.566
_diffrn_reflns_theta_min 3.549
_diffrn_source 'Incoatec I\mS Cu microsource'
_exptl_absorpt_coefficient_mu 9.595
_exptl_absorpt_correction_T_max 0.7528
_exptl_absorpt_correction_T_min 0.5510
_exptl_absorpt_correction_type multi-scan
_exptl_absorpt_process_details 'SADABS (Bruker, 2014)'
_exptl_crystal_colour blue
_exptl_crystal_density_diffrn 1.845
_exptl_crystal_description block
_exptl_crystal_F_000 1480
_exptl_crystal_size_max 0.100
_exptl_crystal_size_mid 0.080
_exptl_crystal_size_min 0.080
_refine_diff_density_max 1.151
_refine_diff_density_min -1.215
_refine_diff_density_rms 0.148
_refine_ls_extinction_method none
_refine_ls_goodness_of_fit_ref 1.039
_refine_ls_hydrogen_treatment constr
_refine_ls_matrix_type full
_refine_ls_number_parameters 292
_refine_ls_number_reflns 4761
_refine_ls_number_restraints 0
_refine_ls_restrained_S_all 1.039
_refine_ls_R_factor_all 0.0707
_refine_ls_R_factor_gt 0.0536
_refine_ls_shift/su_max 0.001
_refine_ls_shift/su_mean 0.000
_refine_ls_structure_factor_coef Fsqd
_refine_ls_weighting_details 'w=1/[\s^2^(Fo^2^)+(0.0722P)^2^+18.1437P] where P=(Fo^2^+2Fc^2^)/3'
_refine_ls_weighting_scheme calc
_refine_ls_wR_factor_gt 0.1419
_refine_ls_wR_factor_ref 0.1530
_reflns_Friedel_coverage 0.000
_reflns_number_gt 3797
_reflns_number_total 4761
_reflns_threshold_expression 'I > 2\s(I)'
_cod_data_source_file d0dt03732j2.cif
_cod_data_source_block 8
_cod_depositor_comments 'Adding full bibliography for 7705770--7705782.cif.'
_cod_original_sg_symbol_H-M 'P 21/c'
_cod_database_code 7705773
_cambridge_user_name 'Alex Plajer'
_cambridge_user_crsid ajp233
_cambridge_supervisor_name 'Dominic Wright'
_cambridge_supervisor_crsid dsw1000
_cambridge_crystallographer_name 'Andrew Bond'
_cambridge_crystallographer_crsid adb29
_cambridge_sample_id DC_As(V)NiBr2
_cambridge_data_id DW_B1_0294
_shelx_space_group_comment
;
The symmetry employed for this shelxl refinement is uniquely defined
by the following loop, which should always be used as a source of
symmetry information in preference to the above space-group names.
They are only intended as comments.
;
_shelx_estimated_absorpt_t_min 0.447
_shelx_estimated_absorpt_t_max 0.514

loop_
_space_group_symop_operation_xyz
'x, y, z'
'-x, y+1/2, -z+1/2'
'-x, -y, -z'
'x, -y-1/2, z-1/2'

loop_
_atom_site_label
_atom_site_type_symbol
_atom_site_fract_x
_atom_site_fract_y
_atom_site_fract_z
_atom_site_U_iso_or_equiv
_atom_site_adp_type
_atom_site_occupancy
_atom_site_site_symmetry_order
_atom_site_calc_flag
_atom_site_refinement_flags_posn
_atom_site_refinement_flags_adp
_atom_site_refinement_flags_occupancy
_atom_site_disorder_assembly
_atom_site_disorder_group
As1 As 0.51693(5) 0.70104(4) 0.55961(4) 0.01885(19) Uani 1 1 d . . . . .
Ni1 Ni 0.71627(9) 0.58734(7) 0.61194(7) 0.0235(3) Uani 1 1 d . . . . .
Br1 Br 0.87502(7) 0.63233(7) 0.55558(6) 0.0451(2) Uani 1 1 d . . . . .
Br2 Br 0.65670(7) 0.44785(5) 0.67289(5) 0.0345(2) Uani 1 1 d . . . . .
O1 O 0.5953(4) 0.6189(3) 0.5234(3) 0.0232(9) Uani 1 1 d . . . . .
N1 N 0.6803(4) 0.6890(4) 0.6957(3) 0.0226(11) Uani 1 1 d . . . . .
N2 N 0.5746(4) 0.8654(4) 0.4848(4) 0.0233(11) Uani 1 1 d . . . . .
N3 N 0.3186(4) 0.7287(4) 0.6071(4) 0.0243(12) Uani 1 1 d . . . . .
C1 C 0.5917(5) 0.7403(4) 0.6723(4) 0.0221(13) Uani 1 1 d . . . . .
C2 C 0.5529(6) 0.8069(5) 0.7255(5) 0.0310(16) Uani 1 1 d . . . . .
H2A H 0.489650 0.841108 0.706412 0.037 Uiso 1 1 calc R U . . .
C3 C 0.6097(7) 0.8221(5) 0.8078(5) 0.0370(18) Uani 1 1 d . . . . .
H3A H 0.585545 0.866955 0.846956 0.044 Uiso 1 1 calc R U . . .
C4 C 0.7004(6) 0.7721(5) 0.8321(5) 0.0349(17) Uani 1 1 d . . . . .
H4A H 0.740358 0.783348 0.888114 0.042 Uiso 1 1 calc R U . . .
C5 C 0.7356(6) 0.7046(5) 0.7758(4) 0.0302(16) Uani 1 1 d . . . . .
C6 C 0.8353(7) 0.6484(6) 0.7997(5) 0.045(2) Uani 1 1 d . . . . .
H6A H 0.817751 0.582216 0.794629 0.067 Uiso 1 1 calc R U . . .
H6B H 0.864751 0.662474 0.860863 0.067 Uiso 1 1 calc R U . . .
H6C H 0.888526 0.663815 0.759306 0.067 Uiso 1 1 calc R U . . .
C7 C 0.4972(5) 0.8009(4) 0.4752(4) 0.0217(13) Uani 1 1 d . . . . .
C8 C 0.4136(6) 0.7978(5) 0.4082(5) 0.0302(15) Uani 1 1 d . . . . .
H8A H 0.359587 0.751333 0.406647 0.036 Uiso 1 1 calc R U . . .
C9 C 0.4117(7) 0.8654(5) 0.3433(5) 0.0366(17) Uani 1 1 d . . . . .
H9A H 0.356661 0.865993 0.294839 0.044 Uiso 1 1 calc R U . . .
C10 C 0.4909(7) 0.9318(5) 0.3502(5) 0.0359(17) Uani 1 1 d . . . . .
H10A H 0.491185 0.978303 0.305778 0.043 Uiso 1 1 calc R U . . .
C11 C 0.5705(6) 0.9316(4) 0.4216(5) 0.0289(15) Uani 1 1 d . . . . .
C12 C 0.6565(7) 1.0054(5) 0.4325(6) 0.0407(18) Uani 1 1 d . . . . .
H12A H 0.725955 0.976620 0.452078 0.061 Uiso 1 1 calc R U . . .
H12B H 0.638991 1.050742 0.476929 0.061 Uiso 1 1 calc R U . . .
H12C H 0.660341 1.036866 0.375626 0.061 Uiso 1 1 calc R U . . .
C13 C 0.3791(5) 0.6585(4) 0.5845(4) 0.0218(13) Uani 1 1 d . . . . .
C14 C 0.3509(6) 0.5655(4) 0.5839(4) 0.0268(15) Uani 1 1 d . . . . .
H14A H 0.397893 0.518611 0.567031 0.032 Uiso 1 1 calc R U . . .
C15 C 0.2512(6) 0.5441(5) 0.6092(5) 0.0336(17) Uani 1 1 d . . . . .
H15A H 0.227807 0.481487 0.610677 0.040 Uiso 1 1 calc R U . . .
C16 C 0.1858(6) 0.6161(5) 0.6323(5) 0.0318(16) Uani 1 1 d . . . . .
H16A H 0.117027 0.602571 0.649949 0.038 Uiso 1 1 calc R U . . .
C17 C 0.2203(6) 0.7078(5) 0.6297(4) 0.0306(15) Uani 1 1 d . . . . .
C18 C 0.1523(7) 0.7873(6) 0.6525(7) 0.050(2) Uani 1 1 d . . . . .
H18A H 0.151489 0.834917 0.606326 0.075 Uiso 1 1 calc R U . . .
H18B H 0.181902 0.813623 0.709670 0.075 Uiso 1 1 calc R U . . .
H18C H 0.078955 0.765509 0.656608 0.075 Uiso 1 1 calc R U . . .
C19 C 0.0829(8) 0.6477(10) 0.4020(7) 0.076(4) Uani 1 1 d . . . . .
H19A H 0.149041 0.611132 0.397635 0.091 Uiso 1 1 calc R U . . .
H19B H 0.058436 0.634813 0.460679 0.091 Uiso 1 1 calc R U . . .
C20 C 0.8326(9) 0.8770(9) 0.6051(7) 0.074(3) Uani 1 1 d . . . . .
H20A H 0.866156 0.826509 0.642839 0.088 Uiso 1 1 calc R U . . .
H20B H 0.771765 0.850408 0.565935 0.088 Uiso 1 1 calc R U . . .
Cl1 Cl 0.1130(3) 0.7656(3) 0.3952(2) 0.0978(12) Uani 1 1 d . . . . .
Cl2 Cl -0.0151(2) 0.6119(2) 0.31975(18) 0.0784(8) Uani 1 1 d . . . . .
Cl3 Cl 0.9255(3) 0.9229(4) 0.5415(2) 0.1104(14) Uani 1 1 d . . . . .
Cl4 Cl 0.7846(3) 0.9644(3) 0.6732(2) 0.0930(10) Uani 1 1 d . . . . .

loop_
_atom_site_aniso_label
_atom_site_aniso_U_11
_atom_site_aniso_U_22
_atom_site_aniso_U_33
_atom_site_aniso_U_23
_atom_site_aniso_U_13
_atom_site_aniso_U_12
As1 0.0209(4) 0.0144(3) 0.0218(3) -0.0003(2) 0.0048(3) 0.0015(3)
Ni1 0.0213(6) 0.0209(5) 0.0286(6) 0.0017(4) 0.0042(4) 0.0017(4)
Br1 0.0269(4) 0.0619(6) 0.0486(5) 0.0008(4) 0.0134(3) -0.0084(4)
Br2 0.0429(5) 0.0244(4) 0.0379(4) 0.0052(3) 0.0114(3) -0.0023(3)
O1 0.023(2) 0.021(2) 0.026(2) -0.0028(17) 0.0038(18) 0.0067(18)
N1 0.023(3) 0.022(3) 0.023(3) 0.003(2) 0.002(2) -0.005(2)
N2 0.023(3) 0.019(3) 0.029(3) 0.000(2) 0.009(2) 0.004(2)
N3 0.022(3) 0.019(3) 0.033(3) -0.002(2) 0.007(2) 0.005(2)
C1 0.025(3) 0.019(3) 0.023(3) 0.001(2) 0.008(3) -0.008(3)
C2 0.039(4) 0.022(3) 0.033(4) -0.006(3) 0.011(3) -0.004(3)
C3 0.051(5) 0.028(4) 0.035(4) -0.011(3) 0.019(4) -0.014(4)
C4 0.043(5) 0.036(4) 0.025(3) -0.002(3) 0.005(3) -0.019(4)
C5 0.031(4) 0.033(4) 0.026(3) 0.005(3) 0.000(3) -0.012(3)
C6 0.040(5) 0.057(5) 0.034(4) 0.002(4) -0.009(3) -0.002(4)
C7 0.029(3) 0.016(3) 0.022(3) -0.001(2) 0.011(3) 0.003(3)
C8 0.038(4) 0.022(3) 0.031(3) 0.000(3) 0.003(3) 0.004(3)
C9 0.047(5) 0.032(4) 0.029(4) 0.000(3) -0.002(3) 0.005(3)
C10 0.048(5) 0.028(4) 0.032(4) 0.006(3) 0.001(3) 0.004(3)
C11 0.035(4) 0.017(3) 0.037(4) 0.002(3) 0.015(3) -0.001(3)
C12 0.047(5) 0.028(4) 0.049(5) 0.006(3) 0.011(4) -0.008(4)
C13 0.025(3) 0.021(3) 0.020(3) 0.002(2) 0.004(3) 0.003(3)
C14 0.034(4) 0.016(3) 0.030(3) -0.002(3) 0.002(3) -0.003(3)
C15 0.036(4) 0.027(4) 0.037(4) 0.000(3) 0.000(3) -0.015(3)
C16 0.025(4) 0.038(4) 0.033(4) 0.001(3) 0.004(3) -0.002(3)
C17 0.026(4) 0.040(4) 0.026(3) -0.001(3) 0.000(3) 0.004(3)
C18 0.034(5) 0.047(5) 0.069(6) -0.014(4) 0.010(4) 0.011(4)
C19 0.038(5) 0.139(12) 0.053(6) 0.005(6) 0.011(5) 0.021(6)
C20 0.060(7) 0.102(9) 0.058(6) 0.008(6) 0.003(5) -0.003(6)
Cl1 0.0604(17) 0.132(3) 0.095(2) -0.041(2) -0.0161(16) 0.0237(19)
Cl2 0.0706(18) 0.101(2) 0.0626(15) 0.0201(15) 0.0054(13) -0.0174(16)
Cl3 0.068(2) 0.180(4) 0.085(2) 0.014(2) 0.0157(17) 0.026(2)
Cl4 0.098(2) 0.103(2) 0.0780(19) -0.0050(17) 0.0102(17) 0.033(2)

loop_
_atom_type_symbol
_atom_type_description
_atom_type_scat_dispersion_real
_atom_type_scat_dispersion_imag
_atom_type_scat_source
C C 0.0181 0.0091 'International Tables Vol C Tables 4.2.6.8 and 6.1.1.4'
H H 0.0000 0.0000 'International Tables Vol C Tables 4.2.6.8 and 6.1.1.4'
N N 0.0311 0.0180 'International Tables Vol C Tables 4.2.6.8 and 6.1.1.4'
O O 0.0492 0.0322 'International Tables Vol C Tables 4.2.6.8 and 6.1.1.4'
Cl Cl 0.3639 0.7018 'International Tables Vol C Tables 4.2.6.8 and 6.1.1.4'
Ni Ni -3.0029 0.5091 'International Tables Vol C Tables 4.2.6.8 and 6.1.1.4'
As As -0.9300 1.0051 'International Tables Vol C Tables 4.2.6.8 and 6.1.1.4'
Br Br -0.6763 1.2805 'International Tables Vol C Tables 4.2.6.8 and 6.1.1.4'

loop_
_geom_angle_atom_site_label_1
_geom_angle_atom_site_label_2
_geom_angle_atom_site_label_3
_geom_angle
_geom_angle_site_symmetry_1
_geom_angle_site_symmetry_3
_geom_angle_publ_flag
O1 As1 C13 114.5(2) . . ?
O1 As1 C7 110.4(2) . . ?
C13 As1 C7 108.6(3) . . ?
O1 As1 C1 104.6(2) . . ?
C13 As1 C1 106.2(3) . . ?
C7 As1 C1 112.4(3) . . ?
O1 Ni1 N1 93.0(2) . . ?
O1 Ni1 Br1 107.99(14) . . ?
N1 Ni1 Br1 106.61(16) . . ?
O1 Ni1 Br2 102.17(14) . . ?
N1 Ni1 Br2 105.57(15) . . ?
Br1 Ni1 Br2 134.01(6) . . ?
As1 O1 Ni1 112.2(2) . . ?
C1 N1 C5 118.0(6) . . ?
C1 N1 Ni1 117.8(4) . . ?
C5 N1 Ni1 124.0(5) . . ?
C7 N2 C11 116.4(6) . . ?
C13 N3 C17 117.3(6) . . ?
N1 C1 C2 124.3(6) . . ?
N1 C1 As1 112.0(4) . . ?
C2 C1 As1 123.5(5) . . ?
C1 C2 C3 117.3(7) . . ?
C1 C2 H2A 121.4 . . ?
C3 C2 H2A 121.4 . . ?
C4 C3 C2 119.5(7) . . ?
C4 C3 H3A 120.3 . . ?
C2 C3 H3A 120.3 . . ?
C3 C4 C5 120.8(7) . . ?
C3 C4 H4A 119.6 . . ?
C5 C4 H4A 119.6 . . ?
N1 C5 C4 120.1(7) . . ?
N1 C5 C6 117.3(7) . . ?
C4 C5 C6 122.6(6) . . ?
C5 C6 H6A 109.5 . . ?
C5 C6 H6B 109.5 . . ?
H6A C6 H6B 109.5 . . ?
C5 C6 H6C 109.5 . . ?
H6A C6 H6C 109.5 . . ?
H6B C6 H6C 109.5 . . ?
N2 C7 C8 125.8(6) . . ?
N2 C7 As1 114.1(5) . . ?
C8 C7 As1 119.8(5) . . ?
C7 C8 C9 117.0(7) . . ?
C7 C8 H8A 121.5 . . ?
C9 C8 H8A 121.5 . . ?
C10 C9 C8 118.8(7) . . ?
C10 C9 H9A 120.6 . . ?
C8 C9 H9A 120.6 . . ?
C9 C10 C11 120.6(7) . . ?
C9 C10 H10A 119.7 . . ?
C11 C10 H10A 119.7 . . ?
N2 C11 C10 121.5(6) . . ?
N2 C11 C12 116.8(6) . . ?
C10 C11 C12 121.7(6) . . ?
C11 C12 H12A 109.5 . . ?
C11 C12 H12B 109.5 . . ?
H12A C12 H12B 109.5 . . ?
C11 C12 H12C 109.5 . . ?
H12A C12 H12C 109.5 . . ?
H12B C12 H12C 109.5 . . ?
N3 C13 C14 125.7(6) . . ?
N3 C13 As1 111.1(5) . . ?
C14 C13 As1 123.1(5) . . ?
C15 C14 C13 116.9(7) . . ?
C15 C14 H14A 121.5 . . ?
C13 C14 H14A 121.5 . . ?
C14 C15 C16 118.7(6) . . ?
C14 C15 H15A 120.6 . . ?
C16 C15 H15A 120.6 . . ?
C15 C16 C17 120.4(7) . . ?
C15 C16 H16A 119.8 . . ?
C17 C16 H16A 119.8 . . ?
N3 C17 C16 120.9(6) . . ?
N3 C17 C18 116.7(7) . . ?
C16 C17 C18 122.4(7) . . ?
C17 C18 H18A 109.5 . . ?
C17 C18 H18B 109.5 . . ?
H18A C18 H18B 109.5 . . ?
C17 C18 H18C 109.5 . . ?
H18A C18 H18C 109.5 . . ?
H18B C18 H18C 109.5 . . ?
Cl2 C19 Cl1 112.8(7) . . ?
Cl2 C19 H19A 109.0 . . ?
Cl1 C19 H19A 109.0 . . ?
Cl2 C19 H19B 109.0 . . ?
Cl1 C19 H19B 109.0 . . ?
H19A C19 H19B 107.8 . . ?
Cl3 C20 Cl4 110.3(7) . . ?
Cl3 C20 H20A 109.6 . . ?
Cl4 C20 H20A 109.6 . . ?
Cl3 C20 H20B 109.6 . . ?
Cl4 C20 H20B 109.6 . . ?
H20A C20 H20B 108.1 . . ?

loop_
_geom_bond_atom_site_label_1
_geom_bond_atom_site_label_2
_geom_bond_distance
_geom_bond_site_symmetry_2
_geom_bond_publ_flag
As1 O1 1.669(4) . ?
As1 C13 1.908(7) . ?
As1 C7 1.923(6) . ?
As1 C1 1.940(6) . ?
Ni1 O1 1.963(4) . ?
Ni1 N1 2.021(6) . ?
Ni1 Br1 2.3418(13) . ?
Ni1 Br2 2.3673(13) . ?
N1 C1 1.348(9) . ?
N1 C5 1.349(9) . ?
N2 C7 1.339(8) . ?
N2 C11 1.349(9) . ?
N3 C13 1.333(8) . ?
N3 C17 1.348(9) . ?
C1 C2 1.377(10) . ?
C2 C3 1.383(11) . ?
C2 H2A 0.9500 . ?
C3 C4 1.362(12) . ?
C3 H3A 0.9500 . ?
C4 C5 1.397(11) . ?
C4 H4A 0.9500 . ?
C5 C6 1.499(11) . ?
C6 H6A 0.9800 . ?
C6 H6B 0.9800 . ?
C6 H6C 0.9800 . ?
C7 C8 1.377(10) . ?
C8 C9 1.384(10) . ?
C8 H8A 0.9500 . ?
C9 C10 1.374(11) . ?
C9 H9A 0.9500 . ?
C10 C11 1.388(11) . ?
C10 H10A 0.9500 . ?
C11 C12 1.510(10) . ?
C12 H12A 0.9800 . ?
C12 H12B 0.9800 . ?
C12 H12C 0.9800 . ?
C13 C14 1.386(9) . ?
C14 C15 1.381(10) . ?
C14 H14A 0.9500 . ?
C15 C16 1.391(11) . ?
C15 H15A 0.9500 . ?
C16 C17 1.393(10) . ?
C16 H16A 0.9500 . ?
C17 C18 1.490(11) . ?
C18 H18A 0.9800 . ?
C18 H18B 0.9800 . ?
C18 H18C 0.9800 . ?
C19 Cl2 1.729(11) . ?
C19 Cl1 1.746(15) . ?
C19 H19A 0.9900 . ?
C19 H19B 0.9900 . ?
C20 Cl3 1.725(12) . ?
C20 Cl4 1.776(13) . ?
C20 H20A 0.9900 . ?
C20 H20B 0.9900 . ?

loop_
_geom_torsion_atom_site_label_1
_geom_torsion_atom_site_label_2
_geom_torsion_atom_site_label_3
_geom_torsion_atom_site_label_4
_geom_torsion
_geom_torsion_site_symmetry_1
_geom_torsion_site_symmetry_2
_geom_torsion_site_symmetry_3
_geom_torsion_site_symmetry_4
_geom_torsion_publ_flag
C13 As1 O1 Ni1 -109.5(3) . . . . ?
C7 As1 O1 Ni1 127.6(3) . . . . ?
C1 As1 O1 Ni1 6.4(3) . . . . ?
C5 N1 C1 C2 -1.0(9) . . . . ?
Ni1 N1 C1 C2 174.9(5) . . . . ?
C5 N1 C1 As1 -175.3(5) . . . . ?
Ni1 N1 C1 As1 0.6(6) . . . . ?
N1 C1 C2 C3 0.6(10) . . . . ?
As1 C1 C2 C3 174.2(5) . . . . ?
C1 C2 C3 C4 0.6(10) . . . . ?
C2 C3 C4 C5 -1.3(11) . . . . ?
C1 N1 C5 C4 0.2(9) . . . . ?
Ni1 N1 C5 C4 -175.3(5) . . . . ?
C1 N1 C5 C6 -178.6(6) . . . . ?
Ni1 N1 C5 C6 5.8(9) . . . . ?
C3 C4 C5 N1 0.9(10) . . . . ?
C3 C4 C5 C6 179.7(7) . . . . ?
C11 N2 C7 C8 -1.7(9) . . . . ?
C11 N2 C7 As1 173.2(5) . . . . ?
N2 C7 C8 C9 2.6(10) . . . . ?
As1 C7 C8 C9 -172.0(5) . . . . ?
C7 C8 C9 C10 -1.3(11) . . . . ?
C8 C9 C10 C11 -0.8(12) . . . . ?
C7 N2 C11 C10 -0.6(9) . . . . ?
C7 N2 C11 C12 179.2(6) . . . . ?
C9 C10 C11 N2 1.8(11) . . . . ?
C9 C10 C11 C12 -178.0(7) . . . . ?
C17 N3 C13 C14 -1.5(10) . . . . ?
C17 N3 C13 As1 -177.6(5) . . . . ?
N3 C13 C14 C15 0.0(10) . . . . ?
As1 C13 C14 C15 175.6(5) . . . . ?
C13 C14 C15 C16 0.7(10) . . . . ?
C14 C15 C16 C17 0.2(10) . . . . ?
C13 N3 C17 C16 2.3(9) . . . . ?
C13 N3 C17 C18 -178.4(6) . . . . ?
C15 C16 C17 N3 -1.7(10) . . . . ?
C15 C16 C17 C18 179.0(7) . . . . ?
